data_7063527
loop_
_publ_author_name
'Golubev, Artem A.'
'Simdianov, Ivan V.'
'Smetanin, Ilia A.'
'Agafonova, Anastasiya V.'
'Rostovskii, Nikolai V.'
'Khlebnikov, Alexander F.'
'Novikov, Mikhail S.'

_publ_section_title
;
 2-Azidoazirines suitable for click chemistry: synthesis of
 1-(2H-azirin-2-yl)-1H-1,2,3-triazoles
;
_journal_issue 47
_journal_name_full 'New Journal of Chemistry'
_journal_page_first 19957
_journal_page_last 19962
_journal_paper_doi 10.1039/D4NJ03517H
_journal_volume 48
_journal_year 2024
_chemical_formula_moiety 'C18 H14 N4 O2, C18 H15 N4 O2'
_chemical_formula_sum 'C36 H29 N8 O4'
_chemical_formula_weight 637.67
_space_group_crystal_system triclinic
_space_group_IT_number 2
_space_group_name_Hall '-P 1'
_space_group_name_H-M_alt 'P -1'
_atom_sites_solution_hydrogens geom
_atom_sites_solution_primary dual
_audit_creation_date 2024-04-02
_audit_creation_method
;
Olex2 1.3
(compiled 2020.11.12 svn.r5f609507 for OlexSys, GUI svn.r6408)
;
_audit_update_record
;
2024-04-06 deposited with the CCDC.	2024-11-10 downloaded from the CCDC.
;
_cell_angle_alpha 97.1059(8)
_cell_angle_beta 91.7213(10)
_cell_angle_gamma 94.7055(10)
_cell_formula_units_Z 2
_cell_length_a 7.88082(11)
_cell_length_b 12.52489(13)
_cell_length_c 16.01630(14)
_cell_measurement_reflns_used 20384
_cell_measurement_temperature 100.01(13)
_cell_measurement_theta_max 77.1760
_cell_measurement_theta_min 2.7580
_cell_volume 1562.19(3)
_computing_cell_refinement 'CrysAlisPro 1.171.40.69a (Rigaku OD, 2020)'
_computing_data_collection 'CrysAlisPro 1.171.40.69a (Rigaku OD, 2020)'
_computing_data_reduction 'CrysAlisPro 1.171.40.69a (Rigaku OD, 2020)'
_computing_molecular_graphics 'Olex2 1.3 (Dolomanov et al., 2009)'
_computing_publication_material 'Olex2 1.3 (Dolomanov et al., 2009)'
_computing_structure_refinement 'ShelXL (Sheldrick, 2015)'
_computing_structure_solution 'ShelXT (Sheldrick, 2015)'
_diffrn_ambient_environment N~2~
_diffrn_ambient_temperature 100.01(13)
_diffrn_detector 'Hybrid Pixel Array Detector'
_diffrn_detector_area_resol_mean 10.0000
_diffrn_detector_type HyPix
_diffrn_measured_fraction_theta_full 1.000
_diffrn_measured_fraction_theta_max 0.980
_diffrn_measurement_details
;
List of Runs (angles in degrees, time in seconds):

  # Type    Start    End  Width  t~exp~   \w     \q     \k     \f   Frames
#--------------------------------------------------------------------------
  1  \w    -25.00  28.00   0.50    0.50    --  -47.20  19.00  60.00  106
  2  \w    -26.00  26.00   0.50    0.50    --   47.20 -19.00-120.00  104
  3  \w    -27.00  25.00   0.50    0.50    --   47.20 -19.00-180.00  104
  4  \w     33.00  70.00   0.50    0.50    --   47.20  57.00 -60.00   74
  5  \w     74.00 115.00   0.50    0.50    --   47.20  57.00 -60.00   82
  6  \w     80.00 108.00   0.50    0.50    --   47.20 125.00  60.00   56
  7  \w     90.00 139.00   0.50    2.10    --  107.75 117.00  94.00   98
  8  \w    142.00 171.00   0.50    2.10    --  107.75 125.00  60.00   58
  9  \w    106.00 178.00   0.50    2.10    --  107.75  15.00 -30.00  144
 10  \w    126.00 176.00   0.50    2.10    --  107.75  45.00-120.00  100
 11  \w     95.00 178.00   0.50    2.10    --  107.75  45.00-180.00  166
 12  \w     90.00 116.00   0.50    0.50    --   47.20 162.00-114.00   52
 13  \w     53.00  87.00   0.50    0.50    --   47.20 162.00-114.00   68
 14  \w     91.00 117.00   0.50    2.10    --  107.75 162.00-114.00   52
 15  \w    126.00 155.00   0.50    2.10    --  107.75 162.00-114.00   58
 16  \w     85.00 111.00   0.50    2.10    --  107.75 125.00  60.00   52
 17  \w     39.00  71.00   0.50    2.10    --  107.75 -61.00-120.00   64
 18  \w     59.00  99.00   0.50    2.10    --  107.75 -94.00-150.00   80
 19  \w     62.00  88.00   0.50    2.10    --  107.75 -94.00-180.00   52
 20  \w     62.00  87.00   0.50    2.10    --  107.75-162.00-142.00   50
 21  \w     76.00 112.00   0.50    2.10    --  107.75-125.00 -60.00   72
 22  \w     82.00 109.00   0.50    2.10    --  107.75-117.00   7.00   54
 23  \w     78.00 104.00   0.50    2.10    --  107.75 -94.00  30.00   52
 24  \w     63.00 111.00   0.50    2.10    --  107.75-125.00 120.00   96
 25  \w     45.00  71.00   0.50    2.10    --  107.75 -61.00  30.00   52
 26  \w     35.00  71.00   0.50    2.10    --  107.75 -61.00  60.00   72
 27  \w     36.00 104.00   0.50    2.10    --  107.75 -94.00   0.00  136
 28  \w     35.00 112.00   0.50    2.10    --  107.75-125.00 -90.00  154
 29  \w     83.00 108.00   0.50    0.50    --   47.20-162.00-142.00   50
 30  \w     43.00 112.00   0.50    2.10    --  107.75-125.00-150.00  138
 31  \w     35.00 110.00   0.50    2.10    --  107.75-125.00-180.00  150
 32  \w     38.00  68.00   0.50    2.10    --  107.75 -61.00 -90.00   60
 33  \w     37.00  70.00   0.50    2.10    --  107.75 -61.00-180.00   66
 34  \w     22.00  48.00   0.50    0.50    --   47.20-117.00   7.00   52
 35  \w     36.00  70.00   0.50    2.10    --  107.75 -94.00  30.00   68
 36  \w    -90.00 -11.00   0.50    0.50    --  -47.20 117.00  94.00  158
 37  \w    -68.00 -38.00   0.50    2.10    -- -106.00  61.00  60.00   60
 38  \w    -72.00 -34.00   0.50    2.10    -- -106.00 125.00   0.00   76
 39  \w    -58.00 -33.00   0.50    2.10    -- -106.00 108.00 -81.47   50
 40  \w    -65.00 -39.00   0.50    2.10    -- -106.00  61.00 -90.00   52
 41  \w    -62.00 -33.00   0.50    2.10    -- -106.00  61.00 -60.00   58
 42  \w    -99.00 -74.00   0.50    0.50    --  -47.20 162.00-114.00   50
 43  \w   -100.00 -75.00   0.50    0.50    --  -47.20-125.00  60.00   50
 44  \w   -139.00-113.00   0.50    2.10    -- -106.00-117.00   7.00   52
 45  \w   -140.00 -99.00   0.50    2.10    -- -106.00 -61.00 -60.00   82
 46  \w   -135.00 -86.00   0.50    2.10    -- -106.00 -94.00-120.00   98
 47  \w   -127.00-102.00   0.50    2.10    -- -106.00-162.00-142.00   50
 48  \w    -96.00 -50.00   0.50    0.50    --  -47.20-162.00-142.00   92
 49  \w   -125.00 -92.00   0.50    2.10    -- -106.00 -15.00  60.00   66
 50  \w    -98.00 -34.00   0.50    2.10    -- -106.00  77.00 120.00  128
 51  \w   -108.00 -68.00   0.50    2.10    -- -106.00 117.00  94.00   80
 52  \w   -112.00 -56.00   0.50    2.10    -- -106.00 125.00 150.00  112
 53  \w   -109.00 -83.00   0.50    2.10    -- -106.00 115.00  63.26   52
 54  \w   -120.00 -94.00   0.50    2.10    -- -106.00 137.00 -38.04   52
 55  \w   -107.00 -70.00   0.50    2.10    -- -106.00 108.00 -81.47   74
 56  \w   -136.00 -98.00   0.50    2.10    -- -106.00 162.00-114.00   76
 57  \w   -149.00 -92.00   0.50    2.10    -- -106.00 -15.00 -30.00  114
 58  \w   -172.00-147.00   0.50    2.10    -- -106.00 -61.00 -60.00   50
 59  \w   -176.00-151.00   0.50    2.10    -- -106.00 -94.00-120.00   50
 60  \w   -176.00-121.00   0.50    2.10    -- -106.00 -45.00 -90.00  110
 61  \w     82.00 117.00   0.50    0.50    --   47.20 125.00 150.00   70
 62  \w    -56.00 -31.00   0.50    0.50    --   10.00 156.00 170.94   50
 63  \w    -20.00   9.00   0.50    0.50    --   14.00 101.00  22.26   58
 64  \w     -8.00  17.00   0.50    0.50    --   26.00 100.00 150.86   50
 65  \w     -3.00  22.00   0.50    0.50    --   30.00  98.00-117.21   50
 66  \w     12.00  37.00   0.50    0.50    --   38.00  85.00 -29.26   50
 67  \w     15.00  40.00   0.50    0.50    --   42.00  87.00 137.21   50
 68  \w     17.00  42.00   0.50    0.50    --   46.00  90.00-137.66   50
 69  \w    -67.00 -40.00   0.50    0.50    --  -47.20 -19.00-150.00   54
 70  \w     25.00  54.00   0.50    0.50    --   47.20  77.00   0.00   58
 71  \w     30.00  56.00   0.50    0.50    --   54.00  79.00 164.31   52
 72  \w     33.00  59.00   0.50    0.50    --   54.00  78.00 -65.50   52
 73  \w     30.00  83.00   0.50    0.50    --   54.00  79.00   3.32  106
 74  \w     35.00  61.00   0.50    0.50    --   54.00  79.00  19.25   52
 75  \w     35.00  69.00   0.50    0.50    --   58.00  78.00  63.28   68
 76  \w     35.00  60.00   0.50    0.50    --   58.00  77.00 119.16   50
 77  \w     35.00  61.00   0.50    0.50    --   58.00  77.00-167.89   52
 78  \w     38.00  63.00   0.50    0.50    --   62.00  80.00-108.83   50
 79  \w     41.00  67.00   0.50    0.50    --   62.00  75.00-146.05   52
 80  \w    -72.00 -43.00   0.50    0.50    --  -66.00 -78.00 -48.27   58
 81  \w     44.00  70.00   0.50    0.50    --   66.00  76.00  22.00   52
 82  \w     44.00  81.00   0.50    0.50    --   66.00  76.00 141.21   74
 83  \w     42.00  68.00   0.50    0.50    --   66.00  79.00 -68.39   52
 84  \w    -77.00 -51.00   0.50    0.50    --  -70.00 -68.00  82.37   52
 85  \w     48.00  73.00   0.50    0.50    --   70.00  76.00  81.39   50
 86  \w     47.00  73.00   0.50    0.50    --   70.00  77.00  40.54   52
 87  \w    -79.00 -53.00   0.50    0.50    --  -74.00 -75.00-173.38   52
 88  \w    -76.00 -51.00   0.50    0.50    --  -74.00 -76.00-114.15   50
 89  \w     52.00  78.00   0.50    0.50    --   74.00  76.00 167.33   52
 90  \w    -93.00 -58.00   0.50    2.10    --  -78.00 -70.00-127.69   70
 91  \w    -85.00 -59.00   0.50    2.10    --  -78.00 -73.00 -73.95   52
;
_diffrn_measurement_device 'four-circle diffractometer'
_diffrn_measurement_device_type 'XtaLAB Synergy, Single source at home/near, HyPix'
_diffrn_measurement_method '\w scans'
_diffrn_orient_matrix_type 'CrysAlisPro convention (1999,Acta A55,543-557)'
_diffrn_orient_matrix_UB_11 -0.0932076000
_diffrn_orient_matrix_UB_12 -0.0931255000
_diffrn_orient_matrix_UB_13 -0.0603959000
_diffrn_orient_matrix_UB_21 0.0929561000
_diffrn_orient_matrix_UB_22 0.0412669000
_diffrn_orient_matrix_UB_23 -0.0745677000
_diffrn_orient_matrix_UB_31 0.1456277000
_diffrn_orient_matrix_UB_32 -0.0714460000
_diffrn_orient_matrix_UB_33 0.0142558000
_diffrn_radiation_monochromator mirror
_diffrn_radiation_probe x-ray
_diffrn_radiation_type CuK\a
_diffrn_radiation_wavelength 1.54184
_diffrn_reflns_av_R_equivalents 0.0398
_diffrn_reflns_av_unetI/netI 0.0262
_diffrn_reflns_Laue_measured_fraction_full 1.000
_diffrn_reflns_Laue_measured_fraction_max 0.980
_diffrn_reflns_limit_h_max 9
_diffrn_reflns_limit_h_min -9
_diffrn_reflns_limit_k_max 15
_diffrn_reflns_limit_k_min -15
_diffrn_reflns_limit_l_max 19
_diffrn_reflns_limit_l_min -20
_diffrn_reflns_number 34701
_diffrn_reflns_point_group_measured_fraction_full 1.000
_diffrn_reflns_point_group_measured_fraction_max 0.980
_diffrn_reflns_theta_full 67.684
_diffrn_reflns_theta_max 77.438
_diffrn_reflns_theta_min 2.783
_diffrn_source 'micro-focus sealed X-ray tube'
_diffrn_source_type 'PhotonJet (Cu) X-ray Source'
_exptl_absorpt_coefficient_mu 0.750
_exptl_absorpt_correction_T_max 1.00000
_exptl_absorpt_correction_T_min 0.88728
_exptl_absorpt_correction_type multi-scan
_exptl_absorpt_process_details
;
CrysAlisPro 1.171.40.69a (Rigaku Oxford Diffraction, 2020)
Empirical absorption correction using spherical harmonics,
 implemented in SCALE3 ABSPACK scaling algorithm.
;
_exptl_crystal_colour 'clear light colourless'
_exptl_crystal_colour_lustre clear
_exptl_crystal_colour_modifier light
_exptl_crystal_colour_primary colourless
_exptl_crystal_density_diffrn 1.356
_exptl_crystal_description prism
_exptl_crystal_F_000 666
_exptl_crystal_size_max 0.1
_exptl_crystal_size_mid 0.08
_exptl_crystal_size_min 0.06
_refine_diff_density_max 0.244
_refine_diff_density_min -0.669
_refine_diff_density_rms 0.041
_refine_ls_extinction_coef 0.0017(2)
_refine_ls_extinction_expression Fc^*^=kFc[1+0.001xFc^2^\l^3^/sin(2\q)]^-1/4^
_refine_ls_extinction_method 'SHELXL-2018/3 (Sheldrick 2018)'
_refine_ls_goodness_of_fit_ref 1.051
_refine_ls_hydrogen_treatment constr
_refine_ls_matrix_type full
_refine_ls_number_parameters 436
_refine_ls_number_reflns 6491
_refine_ls_number_restraints 0
_refine_ls_restrained_S_all 1.051
_refine_ls_R_factor_all 0.0405
_refine_ls_R_factor_gt 0.0360
_refine_ls_shift/su_max 0.001
_refine_ls_shift/su_mean 0.000
_refine_ls_structure_factor_coef Fsqd
_refine_ls_weighting_details 'w=1/[\s^2^(Fo^2^)+(0.0485P)^2^+0.4770P] where P=(Fo^2^+2Fc^2^)/3'
_refine_ls_weighting_scheme calc
_refine_ls_wR_factor_gt 0.0955
_refine_ls_wR_factor_ref 0.0987
_reflns_Friedel_coverage 0.000
_reflns_number_gt 5757
_reflns_number_total 6491
_reflns_threshold_expression 'I > 2\s(I)'
_cod_data_source_file d4nj03517h2.cif
_cod_data_source_block 15347_agf16
_cod_depositor_comments 'Adding full bibliography for 7063527--7063529.cif.'
_cod_database_code 7063527
_shelx_shelxl_version_number 2018/3
_chemical_oxdiff_formula 'C18 H14 O2 N4'
_shelx_space_group_comment
;
The symmetry employed for this shelxl refinement is uniquely defined
by the following loop, which should always be used as a source of
symmetry information in preference to the above space-group names.
They are only intended as comments.
;
_shelx_estimated_absorpt_t_max 0.956
_shelx_estimated_absorpt_t_min 0.929
_diffrn_oxdiff_digest_frames
;
0182137e6bc5cecce76d73b736b07ba89d00031650b
;
_reflns_odcompleteness_completeness 99.72
_reflns_odcompleteness_iscentric 1
_reflns_odcompleteness_theta 74.33
_olex2_refinement_description
;
1.a Aromatic/amide H refined with riding coordinates:
 N37(H37), C35(H35), C14(H14), C30(H30), C26(H26), C6(H6), C20(H20), C44(H44),
 C16(H16), C29(H29), C27(H27), C28(H28), C19(H19), C43(H43), C40(H40), C2(H2),
 C5(H5), C18(H18), C17(H17), C3(H3), C42(H42), C4(H4), C41(H41)
1.b Idealised Me refined as rotating group:
 C23(H23A,H23B,H23C), C47(H47A,H47B,H47C)
;
_olex2_submission_special_instructions 'No special instructions were received'
_oxdiff_exptl_absorpt_empirical_details
;
Empirical correction (ABSPACK) includes:
- Absorption correction using spherical harmonics
- Frame scaling
;
_oxdiff_exptl_absorpt_empirical_full_max 1.330
_oxdiff_exptl_absorpt_empirical_full_min 0.727

loop_
_space_group_symop_operation_xyz
'x, y, z'
'-x, -y, -z'

loop_
_atom_site_label
_atom_site_type_symbol
_atom_site_fract_x
_atom_site_fract_y
_atom_site_fract_z
_atom_site_U_iso_or_equiv
_atom_site_adp_type
_atom_site_occupancy
_atom_site_site_symmetry_order
_atom_site_calc_flag
_atom_site_refinement_flags_posn
_atom_site_refinement_flags_adp
_atom_site_refinement_flags_occupancy
_atom_site_disorder_assembly
_atom_site_disorder_group
O22 O 0.63601(11) 0.92942(7) 0.17086(6) 0.02578(19) Uani 1 1 d . . . . .
O48 O 0.81614(12) 0.65630(7) 0.18013(6) 0.0296(2) Uani 1 1 d . . . . .
O24 O 0.67521(11) 0.88362(8) 0.30150(6) 0.0304(2) Uani 1 1 d . . . . .
O46 O 0.83607(11) 0.62584(8) 0.31567(6) 0.0290(2) Uani 1 1 d . . . . .
N13 N 0.29679(12) 0.88894(8) 0.17169(6) 0.0208(2) Uani 1 1 d . . . . .
N34 N 0.49655(12) 0.57416(8) 0.32011(6) 0.0206(2) Uani 1 1 d . . . . .
N11 N 0.16437(13) 0.93527(8) 0.06530(7) 0.0249(2) Uani 1 1 d . . . . .
N33 N 0.46119(13) 0.59477(8) 0.16665(6) 0.0240(2) Uani 1 1 d . . . . .
N7 N 0.31606(13) 0.85174(8) 0.32209(7) 0.0246(2) Uani 1 1 d . . . . .
N38 N 0.39858(14) 0.48546(8) 0.33574(7) 0.0264(2) Uani 1 1 d . . . . .
N37 N 0.32920(14) 0.51091(8) 0.40758(7) 0.0270(2) Uani 1 1 d . . . . .
H37 H 0.261467 0.468187 0.431860 0.032 Uiso 1 1 calc R . . . .
N12 N 0.24396(13) 0.97461(8) 0.13702(7) 0.0253(2) Uani 1 1 d . . . . .
C35 C 0.48784(15) 0.65644(9) 0.38235(7) 0.0210(2) Uani 1 1 d . . . . .
H35 H 0.542770 0.725595 0.386243 0.025 Uiso 1 1 calc R . . . .
C32 C 0.50455(14) 0.50021(10) 0.16889(7) 0.0212(2) Uani 1 1 d . . . . .
C10 C 0.16498(14) 0.82521(9) 0.05403(7) 0.0203(2) Uani 1 1 d . . . . .
C15 C 0.08538(14) 0.75719(10) -0.02013(7) 0.0211(2) Uani 1 1 d . . . . .
C21 C 0.58465(15) 0.90342(9) 0.24430(8) 0.0220(2) Uani 1 1 d . . . . .
C25 C 0.48940(14) 0.39220(9) 0.12454(7) 0.0209(2) Uani 1 1 d . . . . .
C8 C 0.39460(15) 0.90432(9) 0.24977(7) 0.0213(2) Uani 1 1 d . . . . .
C14 C 0.25079(15) 0.79560(9) 0.12204(7) 0.0219(2) Uani 1 1 d . . . . .
H14 H 0.272498 0.726229 0.131774 0.026 Uiso 1 1 calc R . . . .
C36 C 0.38022(15) 0.61566(9) 0.43856(7) 0.0217(2) Uani 1 1 d . . . . .
C1 C 0.27616(15) 1.05124(10) 0.37338(8) 0.0225(2) Uani 1 1 d . . . . .
C30 C 0.41425(15) 0.37362(10) 0.04323(7) 0.0230(2) Uani 1 1 d . . . . .
H30 H 0.375283 0.430460 0.017935 0.028 Uiso 1 1 calc R . . . .
C9 C 0.32018(15) 0.95304(10) 0.32538(7) 0.0222(2) Uani 1 1 d . . . . .
C26 C 0.54762(15) 0.30742(10) 0.16312(8) 0.0239(2) Uani 1 1 d . . . . .
H26 H 0.598038 0.320319 0.217066 0.029 Uiso 1 1 calc R . . . .
C6 C 0.29845(15) 1.14797(10) 0.33847(8) 0.0245(2) Uani 1 1 d . . . . .
H6 H 0.341092 1.148725 0.285009 0.029 Uiso 1 1 calc R . . . .
C20 C -0.00579(15) 0.80247(10) -0.08112(8) 0.0247(3) Uani 1 1 d . . . . .
H20 H -0.017701 0.876267 -0.074507 0.030 Uiso 1 1 calc R . . . .
C39 C 0.31474(15) 0.66856(10) 0.51644(7) 0.0226(2) Uani 1 1 d . . . . .
C44 C 0.33243(16) 0.78077(10) 0.53510(8) 0.0252(3) Uani 1 1 d . . . . .
H44 H 0.388262 0.822379 0.498375 0.030 Uiso 1 1 calc R . . . .
C16 C 0.09996(15) 0.64605(10) -0.03095(8) 0.0243(2) Uani 1 1 d . . . . .
H16 H 0.159974 0.615089 0.009375 0.029 Uiso 1 1 calc R . . . .
C31 C 0.57533(15) 0.57435(9) 0.24080(7) 0.0203(2) Uani 1 1 d . . . . .
C29 C 0.39843(16) 0.27005(10) 0.00081(8) 0.0266(3) Uani 1 1 d . . . . .
H29 H 0.349958 0.257080 -0.053540 0.032 Uiso 1 1 calc R . . . .
C45 C 0.75536(15) 0.62400(9) 0.24134(8) 0.0224(2) Uani 1 1 d . . . . .
C27 C 0.52959(16) 0.20388(10) 0.12030(8) 0.0268(3) Uani 1 1 d . . . . .
H27 H 0.567380 0.146755 0.145632 0.032 Uiso 1 1 calc R . . . .
C28 C 0.45505(17) 0.18519(10) 0.03946(8) 0.0278(3) Uani 1 1 d . . . . .
H28 H 0.442957 0.115455 0.011005 0.033 Uiso 1 1 calc R . . . .
C19 C -0.07852(16) 0.73719(12) -0.15156(8) 0.0292(3) Uani 1 1 d . . . . .
H19 H -0.138152 0.767788 -0.192225 0.035 Uiso 1 1 calc R . . . .
C43 C 0.26735(16) 0.83093(11) 0.60807(8) 0.0285(3) Uani 1 1 d . . . . .
H43 H 0.279792 0.905802 0.620004 0.034 Uiso 1 1 calc R . . . .
C40 C 0.23057(17) 0.60768(11) 0.57216(8) 0.0293(3) Uani 1 1 d . . . . .
H40 H 0.217907 0.532776 0.560596 0.035 Uiso 1 1 calc R . . . .
C2 C 0.21315(17) 1.04949(11) 0.45393(8) 0.0282(3) Uani 1 1 d . . . . .
H2 H 0.198088 0.984841 0.476856 0.034 Uiso 1 1 calc R . . . .
C5 C 0.25657(17) 1.24265(10) 0.38406(9) 0.0294(3) Uani 1 1 d . . . . .
H5 H 0.269795 1.307328 0.361064 0.035 Uiso 1 1 calc R . . . .
C18 C -0.06336(16) 0.62712(12) -0.16200(8) 0.0302(3) Uani 1 1 d . . . . .
H18 H -0.112601 0.584029 -0.209404 0.036 Uiso 1 1 calc R . . . .
C17 C 0.02569(16) 0.58127(11) -0.10138(8) 0.0288(3) Uani 1 1 d . . . . .
H17 H 0.035602 0.507252 -0.107925 0.035 Uiso 1 1 calc R . . . .
C3 C 0.17347(18) 1.14502(12) 0.49913(8) 0.0319(3) Uani 1 1 d . . . . .
H3 H 0.132483 1.145021 0.552981 0.038 Uiso 1 1 calc R . . . .
C42 C 0.18403(17) 0.76952(12) 0.66299(8) 0.0311(3) Uani 1 1 d . . . . .
H42 H 0.140631 0.802952 0.711924 0.037 Uiso 1 1 calc R . . . .
C4 C 0.19500(17) 1.24102(11) 0.46389(9) 0.0314(3) Uani 1 1 d . . . . .
H4 H 0.167643 1.304984 0.494404 0.038 Uiso 1 1 calc R . . . .
C23 C 0.81878(16) 0.93481(11) 0.15946(9) 0.0311(3) Uani 1 1 d . . . . .
H23A H 0.842026 0.952452 0.104050 0.047 Uiso 1 1 calc GR . . . .
H23B H 0.859852 0.866161 0.166096 0.047 Uiso 1 1 calc GR . . . .
H23C H 0.875108 0.989382 0.200713 0.047 Uiso 1 1 calc GR . . . .
C41 C 0.16557(18) 0.65811(12) 0.64476(9) 0.0336(3) Uani 1 1 d . . . . .
H41 H 0.109127 0.616819 0.681499 0.040 Uiso 1 1 calc R . . . .
C47 C 1.00984(18) 0.67538(14) 0.32025(10) 0.0414(4) Uani 1 1 d . . . . .
H47A H 1.076168 0.635074 0.280264 0.062 Uiso 1 1 calc GR . . . .
H47B H 1.058391 0.675501 0.375958 0.062 Uiso 1 1 calc GR . . . .
H47C H 1.009823 0.748302 0.307550 0.062 Uiso 1 1 calc GR . . . .

loop_
_atom_site_aniso_label
_atom_site_aniso_U_11
_atom_site_aniso_U_22
_atom_site_aniso_U_33
_atom_site_aniso_U_23
_atom_site_aniso_U_13
_atom_site_aniso_U_12
O22 0.0224(4) 0.0287(4) 0.0270(5) 0.0059(3) 0.0049(3) 0.0017(3)
O48 0.0324(5) 0.0272(5) 0.0287(5) 0.0032(4) 0.0084(4) -0.0028(4)
O24 0.0266(4) 0.0375(5) 0.0273(5) 0.0051(4) -0.0030(4) 0.0049(4)
O46 0.0221(4) 0.0363(5) 0.0278(5) 0.0038(4) -0.0018(3) -0.0017(4)
N13 0.0216(5) 0.0190(5) 0.0220(5) 0.0038(4) 0.0007(4) 0.0025(4)
N34 0.0225(5) 0.0190(5) 0.0201(5) 0.0033(4) 0.0007(4) 0.0000(4)
N11 0.0257(5) 0.0207(5) 0.0282(5) 0.0042(4) -0.0040(4) 0.0015(4)
N33 0.0268(5) 0.0250(5) 0.0207(5) 0.0041(4) 0.0003(4) 0.0047(4)
N7 0.0261(5) 0.0245(5) 0.0238(5) 0.0056(4) 0.0024(4) 0.0014(4)
N38 0.0317(5) 0.0209(5) 0.0260(5) 0.0031(4) 0.0056(4) -0.0028(4)
N37 0.0327(6) 0.0236(5) 0.0245(5) 0.0039(4) 0.0073(4) -0.0028(4)
N12 0.0269(5) 0.0201(5) 0.0294(6) 0.0054(4) -0.0036(4) 0.0028(4)
C35 0.0235(5) 0.0195(5) 0.0197(6) 0.0020(4) -0.0010(4) 0.0018(4)
C32 0.0201(5) 0.0244(6) 0.0195(6) 0.0050(4) 0.0018(4) 0.0011(4)
C10 0.0185(5) 0.0209(5) 0.0225(6) 0.0047(4) 0.0044(4) 0.0034(4)
C15 0.0183(5) 0.0250(6) 0.0205(6) 0.0042(4) 0.0043(4) 0.0017(4)
C21 0.0245(6) 0.0176(5) 0.0230(6) 0.0001(4) 0.0007(4) 0.0006(4)
C25 0.0195(5) 0.0222(6) 0.0208(6) 0.0024(4) 0.0033(4) 0.0000(4)
C8 0.0234(6) 0.0198(5) 0.0209(6) 0.0041(4) 0.0007(4) 0.0010(4)
C14 0.0254(6) 0.0186(5) 0.0222(6) 0.0027(4) 0.0018(4) 0.0039(4)
C36 0.0226(5) 0.0223(6) 0.0204(6) 0.0040(4) -0.0013(4) 0.0019(4)
C1 0.0218(5) 0.0234(6) 0.0219(6) 0.0021(5) -0.0006(4) 0.0020(4)
C30 0.0233(6) 0.0249(6) 0.0211(6) 0.0053(5) 0.0034(4) 0.0000(4)
C9 0.0211(5) 0.0250(6) 0.0210(6) 0.0054(5) 0.0001(4) 0.0005(4)
C26 0.0222(6) 0.0265(6) 0.0233(6) 0.0054(5) 0.0010(4) 0.0017(4)
C6 0.0233(6) 0.0257(6) 0.0244(6) 0.0051(5) -0.0015(5) -0.0007(5)
C20 0.0227(6) 0.0284(6) 0.0245(6) 0.0085(5) 0.0033(5) 0.0019(5)
C39 0.0209(5) 0.0278(6) 0.0193(6) 0.0035(5) -0.0016(4) 0.0030(4)
C44 0.0252(6) 0.0282(6) 0.0216(6) 0.0023(5) -0.0002(5) -0.0001(5)
C16 0.0241(6) 0.0249(6) 0.0242(6) 0.0035(5) 0.0032(5) 0.0034(5)
C31 0.0235(5) 0.0188(5) 0.0190(6) 0.0037(4) 0.0011(4) 0.0023(4)
C29 0.0275(6) 0.0306(6) 0.0203(6) 0.0009(5) 0.0036(5) -0.0031(5)
C45 0.0254(6) 0.0170(5) 0.0243(6) 0.0004(4) 0.0023(5) 0.0026(4)
C27 0.0276(6) 0.0235(6) 0.0310(7) 0.0071(5) 0.0062(5) 0.0040(5)
C28 0.0312(6) 0.0223(6) 0.0287(7) -0.0011(5) 0.0086(5) -0.0017(5)
C19 0.0241(6) 0.0423(7) 0.0217(6) 0.0082(5) 0.0012(5) 0.0000(5)
C43 0.0272(6) 0.0322(7) 0.0245(6) -0.0028(5) -0.0019(5) 0.0043(5)
C40 0.0336(7) 0.0299(7) 0.0257(6) 0.0072(5) 0.0037(5) 0.0035(5)
C2 0.0318(6) 0.0294(6) 0.0244(6) 0.0057(5) 0.0025(5) 0.0052(5)
C5 0.0302(6) 0.0232(6) 0.0342(7) 0.0036(5) -0.0070(5) 0.0010(5)
C18 0.0250(6) 0.0416(7) 0.0209(6) -0.0029(5) 0.0048(5) -0.0058(5)
C17 0.0282(6) 0.0273(6) 0.0293(7) -0.0025(5) 0.0076(5) -0.0007(5)
C3 0.0334(7) 0.0387(7) 0.0234(6) -0.0003(5) 0.0012(5) 0.0080(6)
C42 0.0285(6) 0.0446(8) 0.0201(6) -0.0004(5) 0.0012(5) 0.0093(6)
C4 0.0315(7) 0.0285(7) 0.0318(7) -0.0067(5) -0.0073(5) 0.0071(5)
C23 0.0228(6) 0.0307(7) 0.0399(8) 0.0042(6) 0.0077(5) 0.0006(5)
C41 0.0355(7) 0.0433(8) 0.0239(6) 0.0093(6) 0.0073(5) 0.0051(6)
C47 0.0224(6) 0.0569(10) 0.0408(8) -0.0046(7) -0.0009(6) -0.0053(6)

loop_
_atom_type_symbol
_atom_type_description
_atom_type_scat_dispersion_real
_atom_type_scat_dispersion_imag
_atom_type_scat_source
C C 0.0181 0.0091 'International Tables Vol C Tables 4.2.6.8 and 6.1.1.4'
H H 0.0000 0.0000 'International Tables Vol C Tables 4.2.6.8 and 6.1.1.4'
N N 0.0311 0.0180 'International Tables Vol C Tables 4.2.6.8 and 6.1.1.4'
O O 0.0492 0.0322 'International Tables Vol C Tables 4.2.6.8 and 6.1.1.4'

loop_
_geom_angle_atom_site_label_1
_geom_angle_atom_site_label_2
_geom_angle_atom_site_label_3
_geom_angle
_geom_angle_site_symmetry_1
_geom_angle_site_symmetry_3
_geom_angle_publ_flag
C21 O22 C23 116.15(10) . . ?
C45 O46 C47 114.34(11) . . ?
N12 N13 C8 120.76(10) . . ?
C14 N13 N12 111.20(10) . . ?
C14 N13 C8 127.99(10) . . ?
N38 N34 C31 119.44(10) . . ?
C35 N34 N38 111.00(10) . . ?
C35 N34 C31 129.12(10) . . ?
N12 N11 C10 109.61(10) . . ?
C32 N33 C31 61.90(8) . . ?
C9 N7 C8 61.87(8) . . ?
N37 N38 N34 106.64(10) . . ?
N38 N37 H37 125.1 . . ?
N38 N37 C36 109.85(10) . . ?
C36 N37 H37 125.1 . . ?
N11 N12 N13 106.40(9) . . ?
N34 C35 H35 127.6 . . ?
N34 C35 C36 104.82(10) . . ?
C36 C35 H35 127.6 . . ?
N33 C32 C25 143.85(11) . . ?
N33 C32 C31 68.01(8) . . ?
C25 C32 C31 148.12(11) . . ?
N11 C10 C15 122.94(10) . . ?
N11 C10 C14 107.87(10) . . ?
C14 C10 C15 129.19(11) . . ?
C20 C15 C10 120.62(11) . . ?
C16 C15 C10 120.36(10) . . ?
C16 C15 C20 119.02(11) . . ?
O22 C21 C8 111.24(10) . . ?
O24 C21 O22 125.98(11) . . ?
O24 C21 C8 122.76(11) . . ?
C30 C25 C32 119.29(11) . . ?
C26 C25 C32 119.99(11) . . ?
C26 C25 C30 120.72(11) . . ?
N13 C8 N7 116.27(10) . . ?
N13 C8 C21 116.74(10) . . ?
N13 C8 C9 119.45(10) . . ?
C21 C8 N7 115.86(9) . . ?
C9 C8 N7 50.10(7) . . ?
C9 C8 C21 120.75(10) . . ?
N13 C14 C10 104.92(10) . . ?
N13 C14 H14 127.5 . . ?
C10 C14 H14 127.5 . . ?
N37 C36 C35 107.69(10) . . ?
N37 C36 C39 122.03(11) . . ?
C35 C36 C39 130.18(11) . . ?
C6 C1 C9 119.02(11) . . ?
C6 C1 C2 120.66(11) . . ?
C2 C1 C9 120.33(11) . . ?
C25 C30 H30 120.3 . . ?
C29 C30 C25 119.41(11) . . ?
C29 C30 H30 120.3 . . ?
N7 C9 C8 68.02(9) . . ?
N7 C9 C1 145.29(12) . . ?
C1 C9 C8 146.68(11) . . ?
C25 C26 H26 120.3 . . ?
C27 C26 C25 119.33(11) . . ?
C27 C26 H26 120.3 . . ?
C1 C6 H6 120.3 . . ?
C5 C6 C1 119.44(12) . . ?
C5 C6 H6 120.3 . . ?
C15 C20 H20 120.0 . . ?
C19 C20 C15 119.92(12) . . ?
C19 C20 H20 120.0 . . ?
C44 C39 C36 120.62(11) . . ?
C40 C39 C36 120.52(11) . . ?
C40 C39 C44 118.85(11) . . ?
C39 C44 H44 119.7 . . ?
C43 C44 C39 120.58(12) . . ?
C43 C44 H44 119.7 . . ?
C15 C16 H16 119.7 . . ?
C17 C16 C15 120.62(11) . . ?
C17 C16 H16 119.7 . . ?
N34 C31 N33 116.24(9) . . ?
N34 C31 C32 119.27(10) . . ?
N34 C31 C45 117.48(10) . . ?
C32 C31 N33 50.09(7) . . ?
C32 C31 C45 120.39(10) . . ?
C45 C31 N33 115.01(9) . . ?
C30 C29 H29 120.0 . . ?
C30 C29 C28 119.97(12) . . ?
C28 C29 H29 120.0 . . ?
O48 C45 O46 125.54(11) . . ?
O48 C45 C31 122.39(11) . . ?
O46 C45 C31 112.06(10) . . ?
C26 C27 H27 120.0 . . ?
C26 C27 C28 120.08(11) . . ?
C28 C27 H27 120.0 . . ?
C29 C28 H28 119.8 . . ?
C27 C28 C29 120.49(12) . . ?
C27 C28 H28 119.8 . . ?
C20 C19 H19 119.6 . . ?
C18 C19 C20 120.78(12) . . ?
C18 C19 H19 119.6 . . ?
C44 C43 H43 120.0 . . ?
C42 C43 C44 120.03(13) . . ?
C42 C43 H43 120.0 . . ?
C39 C40 H40 119.8 . . ?
C41 C40 C39 120.35(13) . . ?
C41 C40 H40 119.8 . . ?
C1 C2 H2 120.4 . . ?
C3 C2 C1 119.24(12) . . ?
C3 C2 H2 120.4 . . ?
C6 C5 H5 120.0 . . ?
C4 C5 C6 119.91(12) . . ?
C4 C5 H5 120.0 . . ?
C19 C18 H18 120.1 . . ?
C19 C18 C17 119.70(12) . . ?
C17 C18 H18 120.1 . . ?
C16 C17 H17 120.0 . . ?
C18 C17 C16 119.95(12) . . ?
C18 C17 H17 120.0 . . ?
C2 C3 H3 120.1 . . ?
C2 C3 C4 119.87(13) . . ?
C4 C3 H3 120.1 . . ?
C43 C42 H42 120.1 . . ?
C43 C42 C41 119.71(12) . . ?
C41 C42 H42 120.1 . . ?
C5 C4 C3 120.87(12) . . ?
C5 C4 H4 119.6 . . ?
C3 C4 H4 119.6 . . ?
O22 C23 H23A 109.5 . . ?
O22 C23 H23B 109.5 . . ?
O22 C23 H23C 109.5 . . ?
H23A C23 H23B 109.5 . . ?
H23A C23 H23C 109.5 . . ?
H23B C23 H23C 109.5 . . ?
C40 C41 H41 119.8 . . ?
C42 C41 C40 120.49(13) . . ?
C42 C41 H41 119.8 . . ?
O46 C47 H47A 109.5 . . ?
O46 C47 H47B 109.5 . . ?
O46 C47 H47C 109.5 . . ?
H47A C47 H47B 109.5 . . ?
H47A C47 H47C 109.5 . . ?
H47B C47 H47C 109.5 . . ?

loop_
_geom_bond_atom_site_label_1
_geom_bond_atom_site_label_2
_geom_bond_distance
_geom_bond_site_symmetry_2
_geom_bond_publ_flag
O22 C21 1.3249(15) . ?
O22 C23 1.4545(15) . ?
O48 C45 1.2037(15) . ?
O24 C21 1.2067(15) . ?
O46 C45 1.3295(15) . ?
O46 C47 1.4522(16) . ?
N13 N12 1.3564(14) . ?
N13 C8 1.4329(15) . ?
N13 C14 1.3466(15) . ?
N34 N38 1.3538(14) . ?
N34 C35 1.3498(15) . ?
N34 C31 1.4307(15) . ?
N11 N12 1.3120(15) . ?
N11 C10 1.3684(15) . ?
N33 C32 1.2637(16) . ?
N33 C31 1.5276(15) . ?
N7 C8 1.5243(15) . ?
N7 C9 1.2611(16) . ?
N38 N37 1.3040(15) . ?
N37 H37 0.8600 . ?
N37 C36 1.3673(16) . ?
C35 H35 0.9300 . ?
C35 C36 1.3708(16) . ?
C32 C25 1.4421(16) . ?
C32 C31 1.4532(16) . ?
C10 C15 1.4654(17) . ?
C10 C14 1.3704(16) . ?
C15 C20 1.3978(16) . ?
C15 C16 1.3960(17) . ?
C21 C8 1.5038(16) . ?
C25 C30 1.3989(16) . ?
C25 C26 1.3947(17) . ?
C8 C9 1.4496(17) . ?
C14 H14 0.9300 . ?
C36 C39 1.4669(17) . ?
C1 C9 1.4409(17) . ?
C1 C6 1.3964(17) . ?
C1 C2 1.3982(17) . ?
C30 H30 0.9300 . ?
C30 C29 1.3821(17) . ?
C26 H26 0.9300 . ?
C26 C27 1.3842(18) . ?
C6 H6 0.9300 . ?
C6 C5 1.3830(18) . ?
C20 H20 0.9300 . ?
C20 C19 1.3877(18) . ?
C39 C44 1.3947(17) . ?
C39 C40 1.3924(17) . ?
C44 H44 0.9300 . ?
C44 C43 1.3895(18) . ?
C16 H16 0.9300 . ?
C16 C17 1.3889(18) . ?
C31 C45 1.5009(16) . ?
C29 H29 0.9300 . ?
C29 C28 1.3913(18) . ?
C27 H27 0.9300 . ?
C27 C28 1.3903(19) . ?
C28 H28 0.9300 . ?
C19 H19 0.9300 . ?
C19 C18 1.383(2) . ?
C43 H43 0.9300 . ?
C43 C42 1.384(2) . ?
C40 H40 0.9300 . ?
C40 C41 1.3859(19) . ?
C2 H2 0.9300 . ?
C2 C3 1.3836(19) . ?
C5 H5 0.9300 . ?
C5 C4 1.383(2) . ?
C18 H18 0.9300 . ?
C18 C17 1.389(2) . ?
C17 H17 0.9300 . ?
C3 H3 0.9300 . ?
C3 C4 1.391(2) . ?
C42 H42 0.9300 . ?
C42 C41 1.385(2) . ?
C4 H4 0.9300 . ?
C23 H23A 0.9600 . ?
C23 H23B 0.9600 . ?
C23 H23C 0.9600 . ?
C41 H41 0.9300 . ?
C47 H47A 0.9600 . ?
C47 H47B 0.9600 . ?
C47 H47C 0.9600 . ?

loop_
_geom_torsion_atom_site_label_1
_geom_torsion_atom_site_label_2
_geom_torsion_atom_site_label_3
_geom_torsion_atom_site_label_4
_geom_torsion
_geom_torsion_site_symmetry_1
_geom_torsion_site_symmetry_2
_geom_torsion_site_symmetry_3
_geom_torsion_site_symmetry_4
_geom_torsion_publ_flag
O22 C21 C8 N13 24.07(14) . . . . ?
O22 C21 C8 N7 166.71(9) . . . . ?
O22 C21 C8 C9 -136.04(11) . . . . ?
O24 C21 C8 N13 -157.52(11) . . . . ?
O24 C21 C8 N7 -14.87(17) . . . . ?
O24 C21 C8 C9 42.37(17) . . . . ?
N13 C8 C9 N7 100.98(12) . . . . ?
N13 C8 C9 C1 -78.1(2) . . . . ?
N34 N38 N37 C36 0.43(13) . . . . ?
N34 C35 C36 N37 -0.01(13) . . . . ?
N34 C35 C36 C39 -176.42(11) . . . . ?
N34 C31 C45 O48 -158.18(11) . . . . ?
N34 C31 C45 O46 22.69(14) . . . . ?
N11 C10 C15 C20 -4.19(17) . . . . ?
N11 C10 C15 C16 175.65(11) . . . . ?
N11 C10 C14 N13 0.55(13) . . . . ?
N33 C32 C25 C30 8.8(2) . . . . ?
N33 C32 C25 C26 -170.45(16) . . . . ?
N33 C32 C31 N34 101.06(11) . . . . ?
N33 C32 C31 C45 -98.54(12) . . . . ?
N33 C31 C45 O48 -15.76(16) . . . . ?
N33 C31 C45 O46 165.12(9) . . . . ?
N7 C8 C9 C1 -179.1(2) . . . . ?
N38 N34 C35 C36 0.28(13) . . . . ?
N38 N34 C31 N33 79.13(13) . . . . ?
N38 N34 C31 C32 22.07(15) . . . . ?
N38 N34 C31 C45 -138.90(11) . . . . ?
N38 N37 C36 C35 -0.26(14) . . . . ?
N38 N37 C36 C39 176.50(10) . . . . ?
N37 C36 C39 C44 -163.09(11) . . . . ?
N37 C36 C39 C40 15.51(17) . . . . ?
N12 N13 C8 N7 119.61(11) . . . . ?
N12 N13 C8 C21 -97.90(13) . . . . ?
N12 N13 C8 C9 62.48(15) . . . . ?
N12 N13 C14 C10 -0.35(13) . . . . ?
N12 N11 C10 C15 179.76(10) . . . . ?
N12 N11 C10 C14 -0.57(13) . . . . ?
C35 N34 N38 N37 -0.45(13) . . . . ?
C35 N34 C31 N33 -92.46(14) . . . . ?
C35 N34 C31 C32 -149.52(11) . . . . ?
C35 N34 C31 C45 49.51(16) . . . . ?
C35 C36 C39 C44 12.86(19) . . . . ?
C35 C36 C39 C40 -168.53(12) . . . . ?
C32 N33 C31 N34 -107.36(11) . . . . ?
C32 N33 C31 C45 109.73(11) . . . . ?
C32 C25 C30 C29 -179.53(11) . . . . ?
C32 C25 C26 C27 178.92(11) . . . . ?
C32 C31 C45 O48 41.07(16) . . . . ?
C32 C31 C45 O46 -138.05(11) . . . . ?
C10 N11 N12 N13 0.34(13) . . . . ?
C10 C15 C20 C19 179.15(11) . . . . ?
C10 C15 C16 C17 -179.60(11) . . . . ?
C15 C10 C14 N13 -179.81(11) . . . . ?
C15 C20 C19 C18 0.60(18) . . . . ?
C15 C16 C17 C18 0.31(18) . . . . ?
C21 C8 C9 N7 -99.45(12) . . . . ?
C21 C8 C9 C1 81.4(2) . . . . ?
C25 C32 C31 N34 -79.9(2) . . . . ?
C25 C32 C31 N33 179.0(2) . . . . ?
C25 C32 C31 C45 80.5(2) . . . . ?
C25 C30 C29 C28 0.82(18) . . . . ?
C25 C26 C27 C28 0.39(18) . . . . ?
C8 N13 N12 N11 177.63(10) . . . . ?
C8 N13 C14 C10 -177.76(11) . . . . ?
C8 N7 C9 C1 179.2(2) . . . . ?
C14 N13 N12 N11 0.02(13) . . . . ?
C14 N13 C8 N7 -63.21(15) . . . . ?
C14 N13 C8 C21 79.28(15) . . . . ?
C14 N13 C8 C9 -120.34(13) . . . . ?
C14 C10 C15 C20 176.21(12) . . . . ?
C14 C10 C15 C16 -3.94(18) . . . . ?
C36 C39 C44 C43 178.70(11) . . . . ?
C36 C39 C40 C41 -178.56(12) . . . . ?
C1 C6 C5 C4 0.71(19) . . . . ?
C1 C2 C3 C4 0.6(2) . . . . ?
C30 C25 C26 C27 -0.36(17) . . . . ?
C30 C29 C28 C27 -0.78(19) . . . . ?
C9 N7 C8 N13 -107.58(12) . . . . ?
C9 N7 C8 C21 109.59(12) . . . . ?
C9 C1 C6 C5 180.00(11) . . . . ?
C9 C1 C2 C3 179.33(12) . . . . ?
C26 C25 C30 C29 -0.25(17) . . . . ?
C26 C27 C28 C29 0.17(19) . . . . ?
C6 C1 C9 N7 -172.78(17) . . . . ?
C6 C1 C9 C8 5.8(3) . . . . ?
C6 C1 C2 C3 -0.25(19) . . . . ?
C6 C5 C4 C3 -0.4(2) . . . . ?
C20 C15 C16 C17 0.25(17) . . . . ?
C20 C19 C18 C17 -0.03(19) . . . . ?
C39 C44 C43 C42 -0.03(19) . . . . ?
C39 C40 C41 C42 -0.3(2) . . . . ?
C44 C39 C40 C41 0.07(19) . . . . ?
C44 C43 C42 C41 -0.15(19) . . . . ?
C16 C15 C20 C19 -0.70(17) . . . . ?
C31 N34 N38 N37 -173.47(10) . . . . ?
C31 N34 C35 C36 172.44(11) . . . . ?
C31 N33 C32 C25 -179.1(2) . . . . ?
C31 C32 C25 C30 -169.63(17) . . . . ?
C31 C32 C25 C26 11.1(3) . . . . ?
C19 C18 C17 C16 -0.42(18) . . . . ?
C43 C42 C41 C40 0.3(2) . . . . ?
C40 C39 C44 C43 0.07(18) . . . . ?
C2 C1 C9 N7 7.6(3) . . . . ?
C2 C1 C9 C8 -173.79(16) . . . . ?
C2 C1 C6 C5 -0.41(18) . . . . ?
C2 C3 C4 C5 -0.3(2) . . . . ?
C23 O22 C21 O24 -0.38(18) . . . . ?
C23 O22 C21 C8 177.97(10) . . . . ?
C47 O46 C45 O48 2.24(18) . . . . ?
C47 O46 C45 C31 -178.67(11) . . . . ?
